data_4003267
loop_
_publ_author_name
'Engel, Emile R.'
'Smith, Vincent J.'
'Bezuidenhout, Charl X.'
'Barbour, Leonard J.'

_publ_section_title
;
 Thermoresponsive Organic Inclusion Compounds: Modification of Thermal
 Expansion Behavior by Simple Guest Replacement
;
_journal_issue 14
_journal_name_full 'Chemistry of Materials'
_journal_page_first 5073
_journal_paper_doi 10.1021/acs.chemmater.6b01916
_journal_volume 28
_journal_year 2016
_chemical_formula_moiety 'C12 H24 O6, 2(C2 H3 N)'
_chemical_formula_sum 'C16 H30 N2 O6'
_chemical_formula_weight 346.42
_chemical_name_common 273K
_space_group_crystal_system monoclinic
_space_group_IT_number 14
_space_group_name_Hall '-P 2yn'
_space_group_name_H-M_alt 'P 1 21/n 1'
_atom_sites_solution_hydrogens geom
_atom_sites_solution_primary direct
_atom_sites_solution_secondary difmap
_audit_creation_date 2015-10-06
_audit_creation_method
;
Olex2 1.2
(compiled 2014.09.19 svn.r3010 for OlexSys, GUI svn.r4874)
;
_cell_angle_alpha 90.00
_cell_angle_beta 104.7760(10)
_cell_angle_gamma 90.00
_cell_formula_units_Z 2
_cell_length_a 9.1309(2)
_cell_length_b 8.48250(10)
_cell_length_c 13.6493(2)
_cell_measurement_reflns_used 5510
_cell_measurement_temperature 273(2)
_cell_measurement_theta_max 25.79
_cell_measurement_theta_min 2.43
_cell_volume 1022.22(3)
_computing_cell_refinement 'Bruker SAINT'
_computing_data_collection 'Bruker APEX2'
_computing_data_reduction 'Bruker SAINT'
_computing_molecular_graphics 'Olex2 (Dolomanov et al., 2009)'
_computing_publication_material 'Olex2 (Dolomanov et al., 2009)'
_computing_structure_refinement 'ShelXL (Sheldrick, 2008)'
_computing_structure_solution 'ShelXS (Sheldrick, 2008)'
_diffrn_ambient_temperature 273(2)
_diffrn_measured_fraction_theta_full 0.998
_diffrn_measured_fraction_theta_max 0.998
_diffrn_measurement_device_type 'Bruker APEX-II CCD'
_diffrn_measurement_method '\f and \w scans'
_diffrn_radiation_monochromator 'INCOATEC quazar mirrior optics'
_diffrn_radiation_type MoK\a
_diffrn_radiation_wavelength 0.71073
_diffrn_reflns_av_R_equivalents 0.0270
_diffrn_reflns_av_unetI/netI 0.0117
_diffrn_reflns_limit_h_max 12
_diffrn_reflns_limit_h_min -12
_diffrn_reflns_limit_k_max 11
_diffrn_reflns_limit_k_min -11
_diffrn_reflns_limit_l_max 18
_diffrn_reflns_limit_l_min -18
_diffrn_reflns_number 27448
_diffrn_reflns_theta_full 28.33
_diffrn_reflns_theta_max 28.33
_diffrn_reflns_theta_min 2.43
_diffrn_source 'INCOATEC Mo micro source'
_diffrn_source_type 'Bruker APEX II DUO QUAZAR'
_diffrn_standards_number 0
_exptl_absorpt_coefficient_mu 0.085
_exptl_absorpt_correction_T_max 0.9831
_exptl_absorpt_correction_T_min 0.9748
_exptl_absorpt_correction_type multi-scan
_exptl_absorpt_process_details 'symmetry-related measurements'
_exptl_crystal_colour colourless
_exptl_crystal_density_diffrn 1.125
_exptl_crystal_density_method 'not measured'
_exptl_crystal_description 'hexagonal block'
_exptl_crystal_F_000 376
_exptl_crystal_size_max 0.3
_exptl_crystal_size_mid 0.2
_exptl_crystal_size_min 0.2
_refine_diff_density_max 0.114
_refine_diff_density_min -0.149
_refine_diff_density_rms 0.032
_refine_ls_extinction_method none
_refine_ls_goodness_of_fit_ref 1.071
_refine_ls_hydrogen_treatment mixed
_refine_ls_matrix_type full
_refine_ls_number_parameters 139
_refine_ls_number_reflns 2540
_refine_ls_number_restraints 0
_refine_ls_restrained_S_all 1.071
_refine_ls_R_factor_all 0.0844
_refine_ls_R_factor_gt 0.0579
_refine_ls_shift/su_max 0.000
_refine_ls_shift/su_mean 0.000
_refine_ls_structure_factor_coef Fsqd
_refine_ls_weighting_details 'calc w=1/[\s^2^(Fo^2^)+(0.0686P)^2^+0.2404P] where P=(Fo^2^+2Fc^2^)/3'
_refine_ls_weighting_scheme calc
_refine_ls_wR_factor_gt 0.1714
_refine_ls_wR_factor_ref 0.1915
_reflns_number_gt 1601
_reflns_number_total 2540
_reflns_threshold_expression >2sigma(I)
_cod_data_source_file 2_273k.cif
_cod_data_source_block c:
_cod_database_code 4003267
_olex2_refinement_description
;
1. Others
 Fixed Sof: C7A(0.51) H7A1(0.51) H7A2(0.51) H7A3(0.51) C8B(0.49) N1A(0.51)
 N1B(0.49) C8A(0.51) C7B(0.49) H7B1(0.49) H7B2(0.49) H7B3(0.49)
 Fixed Uiso: H4A(0.149) H4B(0.149) H2A(0.15) H2B(0.15) H3A(0.148) H3B(0.148)
 H5A(0.147) H5B(0.147) H6A(0.157) H6B(0.157) H1A(0.157) H1B(0.157) H7A1(0.1)
 H7A2(0.1) H7A3(0.1) H7B1(0.152) H7B2(0.152) H7B3(0.152)
 Fixed X: H4A(0.6775) H4B(0.7092) H2A(0.244) H2B(0.1962) H3A(0.456)
 H3B(0.4256) H5A(0.8645) H5B(0.7184) H6A(0.8335) H6B(0.9792) H1A(0.0411)
 H1B(0.0898) H7A1(0.4443) H7A2(0.3653) H7A3(0.5359) H7B1(0.3704) H7B2(0.4745)
 H7B3(0.5155)
 Fixed Y: H4A(0.576) H4B(0.4358) H2A(0.5818) H2B(0.4237) H3A(0.3444)
 H3B(0.4828) H5A(0.6636) H5B(0.7493) H6A(0.7747) H6B(0.6818) H1A(0.3567)
 H1B(0.517) H7A1(0.7423) H7A2(0.6247) H7A3(0.6701) H7B1(0.6728) H7B2(0.6448)
 H7B3(0.7764)
 Fixed Z: H4A(0.226) H4B(0.3039) H2A(0.2459) H2B(0.1862) H3A(0.2414)
 H3B(0.162) H5A(0.3549) H5B(0.3686) H6A(0.5461) H6B(0.5387) H1A(0.3015)
 H1B(0.3583) H7A1(0.4329) H7A2(0.4919) H7A3(0.5361) H7B1(0.434) H7B2(0.5432)
 H7B3(0.4741)
;
_olex2_submission_special_instructions 'No special instructions were received'

loop_
_space_group_symop_id
_space_group_symop_operation_xyz
1 'x, y, z'
2 '-x+1/2, y+1/2, -z+1/2'
3 '-x, -y, -z'
4 'x-1/2, -y-1/2, z-1/2'

loop_
_atom_site_label
_atom_site_type_symbol
_atom_site_fract_x
_atom_site_fract_y
_atom_site_fract_z
_atom_site_U_iso_or_equiv
_atom_site_adp_type
_atom_site_occupancy
_atom_site_symmetry_multiplicity
_atom_site_calc_flag
_atom_site_refinement_flags
_atom_site_disorder_assembly
_atom_site_disorder_group
O2 O 0.5217(2) 0.55143(18) 0.30097(11) 0.0951(5) Uani 1 1 d . . .
O3 O 0.78860(19) 0.57796(18) 0.46689(16) 0.1012(6) Uani 1 1 d . . .
O1 O 0.26025(19) 0.39477(18) 0.33506(13) 0.0980(6) Uani 1 1 d . . .
C4 C 0.6725(4) 0.5433(4) 0.2931(2) 0.1243(12) Uani 1 1 d . . .
H4A H 0.6775 0.5760 0.2260 0.149 Uiso 1 1 calc R . .
H4B H 0.7092 0.4358 0.3039 0.149 Uiso 1 1 calc R . .
C2 C 0.2686(5) 0.4709(3) 0.2432(2) 0.1254(12) Uani 1 1 d . . .
H2A H 0.2440 0.5818 0.2459 0.150 Uiso 1 1 calc R . .
H2B H 0.1962 0.4237 0.1862 0.150 Uiso 1 1 calc R . .
C3 C 0.4236(5) 0.4533(3) 0.23037(18) 0.1237(12) Uani 1 1 d . . .
H3A H 0.4560 0.3444 0.2414 0.148 Uiso 1 1 calc R . .
H3B H 0.4256 0.4828 0.1620 0.148 Uiso 1 1 calc R . .
C5 C 0.7672(4) 0.6475(3) 0.3698(3) 0.1221(12) Uani 1 1 d . . .
H5A H 0.8645 0.6636 0.3549 0.147 Uiso 1 1 calc R . .
H5B H 0.7184 0.7493 0.3686 0.147 Uiso 1 1 calc R . .
C6 C 0.8774(3) 0.6704(4) 0.5472(4) 0.1307(13) Uani 1 1 d . . .
H6A H 0.8335 0.7747 0.5461 0.157 Uiso 1 1 calc R . .
H6B H 0.9792 0.6818 0.5387 0.157 Uiso 1 1 calc R . .
C1 C 0.1170(3) 0.4070(4) 0.3553(3) 0.1309(13) Uani 1 1 d . . .
H1A H 0.0411 0.3567 0.3015 0.157 Uiso 1 1 calc R . .
H1B H 0.0898 0.5170 0.3583 0.157 Uiso 1 1 calc R . .
C7A C 0.4385(14) 0.7080(17) 0.4988(9) 0.067(2) Uani 0.51 1 d P A 1
H7A1 H 0.4443 0.7423 0.4329 0.100 Uiso 0.51 1 calc PR A 1
H7A2 H 0.3653 0.6247 0.4919 0.100 Uiso 0.51 1 calc PR A 1
H7A3 H 0.5359 0.6701 0.5361 0.100 Uiso 0.51 1 calc PR A 1
C8B C 0.3480(16) 0.833(3) 0.5319(14) 0.080(4) Uani 0.49 1 d P B 2
N1A N 0.3637(8) 0.9405(10) 0.5937(7) 0.122(2) Uani 0.51 1 d P A 1
N1B N 0.2724(10) 0.9139(12) 0.5599(7) 0.147(3) Uani 0.49 1 d P B 2
C8A C 0.3941(16) 0.836(3) 0.5515(14) 0.073(3) Uani 0.51 1 d P A 1
C7B C 0.434(2) 0.723(2) 0.4927(13) 0.101(5) Uani 0.49 1 d P B 2
H7B1 H 0.3704 0.6728 0.4340 0.152 Uiso 0.49 1 calc PR B 2
H7B2 H 0.4745 0.6448 0.5432 0.152 Uiso 0.49 1 calc PR B 2
H7B3 H 0.5155 0.7764 0.4741 0.152 Uiso 0.49 1 calc PR B 2

loop_
_atom_site_aniso_label
_atom_site_aniso_U_11
_atom_site_aniso_U_22
_atom_site_aniso_U_33
_atom_site_aniso_U_23
_atom_site_aniso_U_13
_atom_site_aniso_U_12
O2 0.1441(15) 0.0762(9) 0.0751(9) -0.0042(7) 0.0466(9) 0.0175(9)
O3 0.0905(11) 0.0707(9) 0.1541(16) -0.0033(10) 0.0522(10) -0.0020(8)
O1 0.0933(11) 0.0773(9) 0.1056(12) -0.0116(9) -0.0074(8) 0.0133(8)
C4 0.186(3) 0.0995(19) 0.127(2) 0.0204(17) 0.113(2) 0.039(2)
C2 0.176(3) 0.0822(16) 0.0804(16) -0.0153(13) -0.0355(17) 0.0190(18)
C3 0.221(4) 0.0862(17) 0.0607(13) -0.0091(12) 0.0303(17) 0.026(2)
C5 0.131(2) 0.0815(16) 0.193(3) 0.020(2) 0.113(2) 0.0122(15)
C6 0.0745(15) 0.0903(18) 0.230(4) -0.033(2) 0.044(2) -0.0133(14)
C1 0.0797(18) 0.102(2) 0.183(3) -0.034(2) -0.0177(19) 0.0108(14)
C7A 0.079(6) 0.058(4) 0.067(4) -0.002(4) 0.025(4) 0.018(4)
C8B 0.106(10) 0.077(5) 0.062(6) 0.010(4) 0.030(6) 0.029(8)
N1A 0.131(5) 0.100(4) 0.149(6) -0.037(4) 0.060(5) 0.014(4)
N1B 0.195(9) 0.132(6) 0.145(7) 0.010(5) 0.099(7) 0.066(7)
C8A 0.078(6) 0.068(4) 0.073(7) 0.007(5) 0.022(4) 0.013(5)
C7B 0.121(10) 0.075(7) 0.105(9) 0.022(5) 0.024(7) 0.029(6)

loop_
_atom_type_symbol
_atom_type_description
_atom_type_scat_dispersion_real
_atom_type_scat_dispersion_imag
_atom_type_scat_source
C C 0.0033 0.0016 'International Tables Vol C Tables 4.2.6.8 and 6.1.1.4'
H H 0.0000 0.0000 'International Tables Vol C Tables 4.2.6.8 and 6.1.1.4'
N N 0.0061 0.0033 'International Tables Vol C Tables 4.2.6.8 and 6.1.1.4'
O O 0.0106 0.0060 'International Tables Vol C Tables 4.2.6.8 and 6.1.1.4'

loop_
_geom_angle_atom_site_label_1
_geom_angle_atom_site_label_2
_geom_angle_atom_site_label_3
_geom_angle
_geom_angle_site_symmetry_1
_geom_angle_site_symmetry_3
C3 O2 C4 112.5(2) . .
C5 O3 C6 114.0(2) . .
C1 O1 C2 113.5(3) . .
O2 C4 H4A 109.9 . .
O2 C4 H4B 109.9 . .
O2 C4 C5 109.00(19) . .
H4A C4 H4B 108.3 . .
C5 C4 H4A 109.9 . .
C5 C4 H4B 109.9 . .
O1 C2 H2A 109.9 . .
O1 C2 H2B 109.9 . .
O1 C2 C3 109.0(2) . .
H2A C2 H2B 108.3 . .
C3 C2 H2A 109.9 . .
C3 C2 H2B 109.9 . .
O2 C3 C2 108.7(2) . .
O2 C3 H3A 110.0 . .
O2 C3 H3B 110.0 . .
C2 C3 H3A 110.0 . .
C2 C3 H3B 110.0 . .
H3A C3 H3B 108.3 . .
O3 C5 C4 109.3(2) . .
O3 C5 H5A 109.8 . .
O3 C5 H5B 109.8 . .
C4 C5 H5A 109.8 . .
C4 C5 H5B 109.8 . .
H5A C5 H5B 108.3 . .
O3 C6 H6A 109.8 . .
O3 C6 H6B 109.8 . .
O3 C6 C1 109.4(2) . 3_666
H6A C6 H6B 108.2 . .
C1 C6 H6A 109.8 3_666 .
C1 C6 H6B 109.8 3_666 .
O1 C1 C6 109.0(2) . 3_666
O1 C1 H1A 109.9 . .
O1 C1 H1B 109.9 . .
C6 C1 H1A 109.9 3_666 .
C6 C1 H1B 109.9 3_666 .
H1A C1 H1B 108.3 . .
N1B C8B C7B 176(2) . .
N1A C8A C7A 177.6(17) . .
C8B C7B H7B1 109.5 . .
C8B C7B H7B2 109.5 . .
C8B C7B H7B3 109.5 . .
H7B1 C7B H7B2 109.5 . .
H7B1 C7B H7B3 109.5 . .
H7B2 C7B H7B3 109.5 . .

loop_
_geom_bond_atom_site_label_1
_geom_bond_atom_site_label_2
_geom_bond_distance
_geom_bond_site_symmetry_2
O2 C4 1.410(3) .
O2 C3 1.408(4) .
O3 C5 1.419(4) .
O3 C6 1.421(4) .
O1 C2 1.429(4) .
O1 C1 1.407(4) .
C4 H4A 0.9700 .
C4 H4B 0.9700 .
C4 C5 1.470(4) .
C2 H2A 0.9700 .
C2 H2B 0.9700 .
C2 C3 1.478(5) .
C3 H3A 0.9700 .
C3 H3B 0.9700 .
C5 H5A 0.9700 .
C5 H5B 0.9700 .
C6 H6A 0.9700 .
C6 H6B 0.9700 .
C6 C1 1.474(5) 3_666
C1 C6 1.474(5) 3_666
C1 H1A 0.9700 .
C1 H1B 0.9700 .
C7A H7A1 0.9600 .
C7A H7A2 0.9600 .
C7A H7A3 0.9600 .
C7A C8A 1.42(3) .
C8B N1B 1.11(2) .
C8B C7B 1.41(3) .
N1A C8A 1.13(2) .
C7B H7B1 0.9600 .
C7B H7B2 0.9600 .
C7B H7B3 0.9600 .

loop_
_geom_torsion_atom_site_label_1
_geom_torsion_atom_site_label_2
_geom_torsion_atom_site_label_3
_geom_torsion_atom_site_label_4
_geom_torsion
_geom_torsion_site_symmetry_4
O2 C4 C5 O3 73.5(3) .
O1 C2 C3 O2 -72.4(3) .
C4 O2 C3 C2 -179.3(2) .
C2 O1 C1 C6 -178.1(2) 3_666
C3 O2 C4 C5 -179.5(2) .
C5 O3 C6 C1 175.9(2) 3_666
C6 O3 C5 C4 -179.2(2) .
C1 O1 C2 C3 179.0(2) .
